data_7706817
loop_
_publ_author_name
'Opa\<cak, Sa\<sa'
'Babi\'c, Darko'
'Peri\'c, Berislav'
'Marini\'c, \<Zeljko'
'Smre\<cki, Vilko'
'Pem, Barbara'
'Vinkovi\'c Vr\<cek, Ivana'
'Kirin, Sre\'cko I'

_publ_section_title
;
 A ferrocene-based pseudopeptide chiroptical switch.
;
_journal_issue 13
_journal_name_full 'Dalton transactions (Cambridge, England : 2003)'
_journal_page_first 4504
_journal_page_last 4511
_journal_paper_doi 10.1039/d1dt00508a
_journal_volume 50
_journal_year 2021
_chemical_absolute_configuration rm
_chemical_formula_moiety 'C24 H26 Fe N2 O2'
_chemical_formula_sum 'C24 H26 Fe N2 O2'
_chemical_formula_weight 430.32
_space_group_crystal_system monoclinic
_space_group_IT_number 4
_space_group_name_Hall 'P 2yb'
_space_group_name_H-M_alt 'P 1 21 1'
_atom_sites_solution_hydrogens mixed
_atom_sites_solution_primary direct
_atom_sites_solution_secondary difmap
_audit_creation_method SHELXL-2018/3
_audit_update_record
;
2020-11-26 deposited with the CCDC.	2021-03-08 downloaded from the CCDC.
;
_cell_angle_alpha 90
_cell_angle_beta 105.4798(18)
_cell_angle_gamma 90
_cell_formula_units_Z 2
_cell_length_a 8.80821(15)
_cell_length_b 10.91184(19)
_cell_length_c 11.1489(2)
_cell_measurement_reflns_used 3037
_cell_measurement_temperature 128(5)
_cell_measurement_theta_max 75.7290
_cell_measurement_theta_min 4.0960
_cell_volume 1032.69(3)
_computing_cell_refinement 'CrysAlisPro 1.171.39.46 (Rigaku OD, 2018)'
_computing_data_collection 'CrysAlisPro 1.171.39.46 (Rigaku OD, 2018)'
_computing_data_reduction 'CrysAlisPro 1.171.39.46 (Rigaku OD, 2018)'
_computing_structure_refinement 'SHELXL-2018/3 (Sheldrick, 2018)'
_computing_structure_solution 'SHELXT (Sheldrick, 2015)'
_diffrn_ambient_temperature 128(5)
_diffrn_detector_area_resol_mean 10.4323
_diffrn_measured_fraction_theta_full 1.000
_diffrn_measured_fraction_theta_max 0.992
_diffrn_measurement_device_type 'Xcalibur, Ruby, Nova'
_diffrn_measurement_method '\w scans'
_diffrn_radiation_type CuK\a
_diffrn_radiation_wavelength 1.54184
_diffrn_reflns_av_R_equivalents 0.0346
_diffrn_reflns_av_unetI/netI 0.0567
_diffrn_reflns_Laue_measured_fraction_full 1.000
_diffrn_reflns_Laue_measured_fraction_max 0.992
_diffrn_reflns_limit_h_max 11
_diffrn_reflns_limit_h_min -9
_diffrn_reflns_limit_k_max 13
_diffrn_reflns_limit_k_min -13
_diffrn_reflns_limit_l_max 12
_diffrn_reflns_limit_l_min -13
_diffrn_reflns_number 5162
_diffrn_reflns_point_group_measured_fraction_full 0.854
_diffrn_reflns_point_group_measured_fraction_max 0.824
_diffrn_reflns_theta_full 67.684
_diffrn_reflns_theta_max 75.692
_diffrn_reflns_theta_min 4.115
_diffrn_source 'micro-focus sealed X-ray tube'
_exptl_absorpt_coefficient_mu 6.029
_exptl_absorpt_correction_T_max 1.00000
_exptl_absorpt_correction_T_min 0.84424
_exptl_absorpt_correction_type multi-scan
_exptl_absorpt_process_details
;
CrysAlisPro 1.171.39.46 (Rigaku Oxford Diffraction, 2018)
Empirical absorption correction using spherical harmonics,
 implemented in SCALE3 ABSPACK scaling algorithm.
;
_exptl_crystal_colour 'light yellow'
_exptl_crystal_density_diffrn 1.384
_exptl_crystal_description prism
_exptl_crystal_F_000 452
_exptl_crystal_size_max 0.120
_exptl_crystal_size_mid 0.100
_exptl_crystal_size_min 0.060
_refine_diff_density_max 0.388
_refine_diff_density_min -0.339
_refine_diff_density_rms 0.053
_refine_ls_abs_structure_details
;
 Flack x determined using 1179 quotients [(I+)-(I-)]/[(I+)+(I-)]
 (Parsons, Flack and Wagner, Acta Cryst. B69 (2013) 249-259).
;
_refine_ls_abs_structure_Flack -0.011(4)
_refine_ls_extinction_method none
_refine_ls_goodness_of_fit_ref 1.041
_refine_ls_hydrogen_treatment mixed
_refine_ls_matrix_type full
_refine_ls_number_parameters 270
_refine_ls_number_reflns 3538
_refine_ls_number_restraints 1
_refine_ls_restrained_S_all 1.041
_refine_ls_R_factor_all 0.0363
_refine_ls_R_factor_gt 0.0353
_refine_ls_shift/su_max 0.000
_refine_ls_shift/su_mean 0.000
_refine_ls_structure_factor_coef Fsqd
_refine_ls_weighting_details 'w=1/[\s^2^(Fo^2^)+(0.0496P)^2^+0.0420P] where P=(Fo^2^+2Fc^2^)/3'
_refine_ls_weighting_scheme calc
_refine_ls_wR_factor_gt 0.0923
_refine_ls_wR_factor_ref 0.0933
_reflns_Friedel_coverage 0.575
_reflns_Friedel_fraction_full 0.690
_reflns_Friedel_fraction_max 0.636
_reflns_number_gt 3444
_reflns_number_total 3538
_reflns_threshold_expression 'I > 2\s(I)'
_cod_data_source_file d1dt00508a3.cif
_cod_data_source_block 1b
_cod_depositor_comments 'Adding full bibliography for 7706817--7706820.cif.'
_cod_original_sg_symbol_H-M 'P 21'
_cod_database_code 7706817
_shelx_shelxl_version_number 2018/3
_shelx_space_group_comment
;
The symmetry employed for this shelxl refinement is uniquely defined
by the following loop, which should always be used as a source of
symmetry information in preference to the above space-group names.
They are only intended as comments.
;
_exptl_absorpt_special_details '\w scans'

loop_
_space_group_symop_operation_xyz
'x, y, z'
'-x, y+1/2, -z'

loop_
_atom_site_label
_atom_site_type_symbol
_atom_site_fract_x
_atom_site_fract_y
_atom_site_fract_z
_atom_site_U_iso_or_equiv
_atom_site_adp_type
_atom_site_occupancy
_atom_site_site_symmetry_order
_atom_site_calc_flag
_atom_site_refinement_flags_posn
_atom_site_refinement_flags_adp
_atom_site_refinement_flags_occupancy
_atom_site_disorder_assembly
_atom_site_disorder_group
C1F C 0.5756(5) 0.2609(4) 0.2093(4) 0.0254(7) Uani 1 1 d . . . . .
H1F H 0.491144 0.314703 0.183806 0.030 Uiso 1 1 calc R U . . .
C2F C 0.6916(4) 0.2363(3) 0.1449(3) 0.0243(7) Uani 1 1 d . . . . .
H2F H 0.696213 0.271059 0.069740 0.029 Uiso 1 1 calc R U . . .
C3F C 0.7991(4) 0.1493(3) 0.2156(3) 0.0252(7) Uani 1 1 d . . . . .
H3F H 0.886388 0.117020 0.194663 0.030 Uiso 1 1 calc R U . . .
C4F C 0.7498(4) 0.1201(4) 0.3242(3) 0.0269(7) Uani 1 1 d . . . . .
H4F H 0.799385 0.065894 0.386756 0.032 Uiso 1 1 calc R U . . .
C5F C 0.6114(4) 0.1889(4) 0.3196(3) 0.0248(7) Uani 1 1 d . . . . .
H5F H 0.554010 0.187078 0.378528 0.030 Uiso 1 1 calc R U . . .
Fe1 Fe 0.57600(5) 0.07878(5) 0.16678(4) 0.01915(14) Uani 1 1 d . . . . .
C1 C 0.5056(4) -0.0959(3) 0.1867(3) 0.0245(7) Uani 1 1 d . . . . .
H1 H 0.535456 -0.143526 0.258367 0.029 Uiso 1 1 calc R U . . .
C2 C 0.5821(5) -0.0906(4) 0.0891(4) 0.0294(8) Uani 1 1 d . . . . .
H2 H 0.671310 -0.134842 0.086285 0.035 Uiso 1 1 calc R U . . .
C3 C 0.5005(5) -0.0071(4) -0.0027(3) 0.0300(8) Uani 1 1 d . . . . .
H3 H 0.527187 0.013053 -0.075588 0.036 Uiso 1 1 calc R U . . .
C4 C 0.3708(4) 0.0405(4) 0.0356(3) 0.0255(7) Uani 1 1 d . . . . .
H4 H 0.297343 0.096881 -0.008064 0.031 Uiso 1 1 calc R U . . .
C5 C 0.3730(4) -0.0134(3) 0.1531(3) 0.0225(6) Uani 1 1 d . . . . .
C6 C 0.2656(4) 0.0263(3) 0.2277(3) 0.0221(6) Uani 1 1 d . . . . .
O1 O 0.1450(3) 0.0863(3) 0.1777(2) 0.0266(5) Uani 1 1 d . . . . .
N1 N 0.3056(3) -0.0029(3) 0.3494(3) 0.0242(6) Uani 1 1 d . . . . .
H1N H 0.403(7) -0.029(6) 0.379(5) 0.046(16) Uiso 1 1 d . . . . .
C7 C 0.2098(4) 0.0331(4) 0.4322(3) 0.0245(7) Uani 1 1 d . . . . .
H7 H 0.099317 0.034875 0.383467 0.029 Uiso 1 1 calc R U . . .
C8 C 0.2266(5) -0.0632(4) 0.5340(4) 0.0345(9) Uani 1 1 d . . . . .
H8A H 0.192679 -0.142164 0.496301 0.041 Uiso 1 1 calc R U . . .
H8B H 0.336441 -0.070056 0.580072 0.041 Uiso 1 1 calc R U . . .
C9 C 0.1285(5) -0.0299(5) 0.6231(4) 0.0409(11) Uani 1 1 d . . . . .
H9B H 0.017692 -0.030252 0.578507 0.049 Uiso 1 1 calc R U . . .
H9A H 0.144755 -0.090792 0.688686 0.049 Uiso 1 1 calc R U . . .
C10 C 0.1734(5) 0.0960(6) 0.6804(4) 0.0418(11) Uani 1 1 d . . . . .
H10B H 0.281681 0.094440 0.731075 0.050 Uiso 1 1 calc R U . . .
H10A H 0.106482 0.116550 0.733844 0.050 Uiso 1 1 calc R U . . .
C11 C 0.1555(5) 0.1931(4) 0.5790(4) 0.0314(8) Uani 1 1 d . . . . .
H11A H 0.189393 0.271863 0.617164 0.038 Uiso 1 1 calc R U . . .
H11B H 0.045438 0.199884 0.533495 0.038 Uiso 1 1 calc R U . . .
C12 C 0.2533(4) 0.1607(4) 0.4885(3) 0.0244(7) Uani 1 1 d . . . . .
H12 H 0.365016 0.160769 0.534225 0.029 Uiso 1 1 calc R U . . .
N2 N 0.2286(4) 0.2515(3) 0.3887(3) 0.0229(6) Uani 1 1 d . . . . .
H2N H 0.165(7) 0.238(6) 0.327(6) 0.038(14) Uiso 1 1 d . . . . .
C13 C 0.2948(4) 0.3623(3) 0.4023(3) 0.0224(6) Uani 1 1 d . . . . .
O2 O 0.3899(3) 0.3947(3) 0.5008(2) 0.0317(6) Uani 1 1 d . . . . .
C14 C 0.2431(4) 0.4494(3) 0.2953(3) 0.0233(7) Uani 1 1 d . . . . .
C15 C 0.2757(4) 0.5734(5) 0.3170(4) 0.0317(7) Uani 1 1 d . . . . .
H15 H 0.334697 0.598995 0.395124 0.038 Uiso 1 1 calc R U . . .
C16 C 0.2212(5) 0.6596(4) 0.2235(5) 0.0402(10) Uani 1 1 d . . . . .
H16 H 0.242852 0.742345 0.239437 0.048 Uiso 1 1 calc R U . . .
C17 C 0.1341(6) 0.6217(4) 0.1058(5) 0.0374(10) Uani 1 1 d . . . . .
H17 H 0.096748 0.678891 0.042997 0.045 Uiso 1 1 calc R U . . .
C18 C 0.1038(5) 0.4983(4) 0.0832(4) 0.0341(9) Uani 1 1 d . . . . .
H18 H 0.046329 0.472700 0.004627 0.041 Uiso 1 1 calc R U . . .
C19 C 0.1582(4) 0.4121(4) 0.1767(3) 0.0285(7) Uani 1 1 d . . . . .
H19 H 0.137836 0.329312 0.160140 0.034 Uiso 1 1 calc R U . . .

loop_
_atom_site_aniso_label
_atom_site_aniso_U_11
_atom_site_aniso_U_22
_atom_site_aniso_U_33
_atom_site_aniso_U_23
_atom_site_aniso_U_13
_atom_site_aniso_U_12
C1F 0.0264(17) 0.0217(17) 0.0295(18) -0.0038(13) 0.0099(13) 0.0025(13)
C2F 0.0271(17) 0.0241(17) 0.0241(16) 0.0006(13) 0.0111(13) -0.0044(13)
C3F 0.0176(14) 0.0273(18) 0.0308(18) -0.0052(14) 0.0066(12) -0.0027(13)
C4F 0.0231(15) 0.0327(18) 0.0216(16) -0.0008(12) 0.0005(12) -0.0025(13)
C5F 0.0250(15) 0.0289(18) 0.0220(16) -0.0078(13) 0.0090(13) -0.0014(13)
Fe1 0.0177(2) 0.0213(2) 0.0188(2) -0.0023(2) 0.00536(15) 0.0002(2)
C1 0.0272(17) 0.0191(16) 0.0283(17) -0.0021(12) 0.0092(14) -0.0020(13)
C2 0.0290(17) 0.0294(19) 0.0327(19) -0.0121(14) 0.0133(15) -0.0012(14)
C3 0.0318(18) 0.0369(19) 0.0214(15) -0.0117(15) 0.0073(13) -0.0052(15)
C4 0.0234(15) 0.0299(17) 0.0206(16) -0.0051(13) 0.0014(12) -0.0036(13)
C5 0.0167(14) 0.0234(16) 0.0257(16) -0.0024(13) 0.0026(12) -0.0022(12)
C6 0.0186(14) 0.0221(15) 0.0250(16) -0.0009(13) 0.0048(12) -0.0049(12)
O1 0.0203(10) 0.0339(12) 0.0244(11) -0.0007(13) 0.0038(8) 0.0046(12)
N1 0.0175(13) 0.0274(15) 0.0287(14) 0.0042(12) 0.0079(11) 0.0010(11)
C7 0.0184(14) 0.0286(17) 0.0282(17) 0.0096(14) 0.0092(13) 0.0033(13)
C8 0.0287(18) 0.035(2) 0.044(2) 0.0172(18) 0.0179(17) 0.0086(16)
C9 0.036(2) 0.049(3) 0.044(2) 0.026(2) 0.0226(18) 0.0133(18)
C10 0.0355(18) 0.069(3) 0.0258(17) 0.016(2) 0.0161(14) 0.017(2)
C11 0.0276(17) 0.045(2) 0.0221(18) 0.0048(16) 0.0081(14) 0.0058(16)
C12 0.0215(14) 0.0308(19) 0.0207(16) 0.0060(14) 0.0055(12) 0.0026(14)
N2 0.0226(13) 0.0269(15) 0.0171(13) 0.0012(11) 0.0016(11) -0.0003(11)
C13 0.0188(14) 0.0288(17) 0.0210(15) -0.0025(13) 0.0078(12) 0.0000(13)
O2 0.0280(12) 0.0399(16) 0.0245(13) -0.0040(11) 0.0024(10) -0.0071(11)
C14 0.0215(14) 0.0251(17) 0.0261(17) 0.0001(13) 0.0110(12) 0.0015(13)
C15 0.0316(15) 0.0268(18) 0.0391(18) -0.0032(18) 0.0135(13) -0.0060(17)
C16 0.045(2) 0.027(2) 0.054(3) 0.0063(18) 0.024(2) -0.0030(18)
C17 0.040(2) 0.035(2) 0.044(2) 0.0171(17) 0.0220(18) 0.0086(16)
C18 0.038(2) 0.038(2) 0.0271(18) 0.0100(17) 0.0104(16) 0.0030(17)
C19 0.0315(17) 0.0297(19) 0.0249(17) 0.0019(14) 0.0084(14) 0.0011(14)

loop_
_atom_type_symbol
_atom_type_description
_atom_type_scat_dispersion_real
_atom_type_scat_dispersion_imag
_atom_type_scat_source
C C 0.0181 0.0091 'International Tables Vol C Tables 4.2.6.8 and 6.1.1.4'
H H 0.0000 0.0000 'International Tables Vol C Tables 4.2.6.8 and 6.1.1.4'
Fe Fe -1.1336 3.1974 'International Tables Vol C Tables 4.2.6.8 and 6.1.1.4'
N N 0.0311 0.0180 'International Tables Vol C Tables 4.2.6.8 and 6.1.1.4'
O O 0.0492 0.0322 'International Tables Vol C Tables 4.2.6.8 and 6.1.1.4'

loop_
_geom_angle_atom_site_label_1
_geom_angle_atom_site_label_2
_geom_angle_atom_site_label_3
_geom_angle
_geom_angle_site_symmetry_1
_geom_angle_site_symmetry_3
_geom_angle_publ_flag
C5F C1F C2F 108.0(3) . . ?
C5F C1F Fe1 69.5(2) . . ?
C2F C1F Fe1 69.7(2) . . ?
C3F C2F C1F 107.9(3) . . ?
C3F C2F Fe1 69.6(2) . . ?
C1F C2F Fe1 69.6(2) . . ?
C2F C3F C4F 108.1(3) . . ?
C2F C3F Fe1 69.7(2) . . ?
C4F C3F Fe1 69.7(2) . . ?
C5F C4F C3F 107.7(3) . . ?
C5F C4F Fe1 69.3(2) . . ?
C3F C4F Fe1 69.5(2) . . ?
C4F C5F C1F 108.3(3) . . ?
C4F C5F Fe1 70.0(2) . . ?
C1F C5F Fe1 69.8(2) . . ?
C5 Fe1 C1 41.68(14) . . ?
C5 Fe1 C5F 106.90(14) . . ?
C1 Fe1 C5F 116.34(15) . . ?
C5 Fe1 C4 41.26(14) . . ?
C1 Fe1 C4 69.49(15) . . ?
C5F Fe1 C4 128.86(15) . . ?
C5 Fe1 C1F 116.41(15) . . ?
C1 Fe1 C1F 150.02(15) . . ?
C5F Fe1 C1F 40.76(15) . . ?
C4 Fe1 C1F 107.98(15) . . ?
C5 Fe1 C3F 167.29(15) . . ?
C1 Fe1 C3F 128.53(15) . . ?
C5F Fe1 C3F 68.55(14) . . ?
C4 Fe1 C3F 150.66(15) . . ?
C1F Fe1 C3F 68.49(15) . . ?
C5 Fe1 C2F 150.15(15) . . ?
C1 Fe1 C2F 167.47(15) . . ?
C5F Fe1 C2F 68.57(14) . . ?
C4 Fe1 C2F 117.36(15) . . ?
C1F Fe1 C2F 40.72(14) . . ?
C3F Fe1 C2F 40.69(15) . . ?
C5 Fe1 C2 69.01(15) . . ?
C1 Fe1 C2 40.88(15) . . ?
C5F Fe1 C2 150.41(16) . . ?
C4 Fe1 C2 68.33(16) . . ?
C1F Fe1 C2 167.90(16) . . ?
C3F Fe1 C2 108.68(15) . . ?
C2F Fe1 C2 129.64(15) . . ?
C5 Fe1 C4F 128.18(15) . . ?
C1 Fe1 C4F 107.02(15) . . ?
C5F Fe1 C4F 40.69(15) . . ?
C4 Fe1 C4F 167.25(15) . . ?
C1F Fe1 C4F 68.54(15) . . ?
C3F Fe1 C4F 40.83(15) . . ?
C2F Fe1 C4F 68.60(15) . . ?
C2 Fe1 C4F 117.60(16) . . ?
C5 Fe1 C3 68.98(15) . . ?
C1 Fe1 C3 68.90(16) . . ?
C5F Fe1 C3 167.64(16) . . ?
C4 Fe1 C3 40.59(15) . . ?
C1F Fe1 C3 129.56(17) . . ?
C3F Fe1 C3 117.93(15) . . ?
C2F Fe1 C3 108.82(15) . . ?
C2 Fe1 C3 40.35(17) . . ?
C4F Fe1 C3 150.83(16) . . ?
C2 C1 C5 106.9(3) . . ?
C2 C1 Fe1 70.0(2) . . ?
C5 C1 Fe1 68.7(2) . . ?
C3 C2 C1 109.1(3) . . ?
C3 C2 Fe1 70.1(2) . . ?
C1 C2 Fe1 69.1(2) . . ?
C2 C3 C4 108.2(3) . . ?
C2 C3 Fe1 69.6(2) . . ?
C4 C3 Fe1 69.22(19) . . ?
C3 C4 C5 108.0(3) . . ?
C3 C4 Fe1 70.2(2) . . ?
C5 C4 Fe1 68.60(19) . . ?
C4 C5 C1 107.8(3) . . ?
C4 C5 C6 122.7(3) . . ?
C1 C5 C6 129.1(3) . . ?
C4 C5 Fe1 70.1(2) . . ?
C1 C5 Fe1 69.66(19) . . ?
C6 C5 Fe1 119.8(2) . . ?
O1 C6 N1 122.6(3) . . ?
O1 C6 C5 119.9(3) . . ?
N1 C6 C5 117.5(3) . . ?
C6 N1 C7 122.2(3) . . ?
N1 C7 C8 109.1(3) . . ?
N1 C7 C12 112.3(3) . . ?
C8 C7 C12 110.9(3) . . ?
C9 C8 C7 111.2(3) . . ?
C10 C9 C8 111.1(4) . . ?
C9 C10 C11 110.6(3) . . ?
C10 C11 C12 111.2(3) . . ?
N2 C12 C11 110.5(3) . . ?
N2 C12 C7 109.5(3) . . ?
C11 C12 C7 110.9(3) . . ?
C13 N2 C12 123.7(3) . . ?
O2 C13 N2 122.1(3) . . ?
O2 C13 C14 120.9(3) . . ?
N2 C13 C14 117.0(3) . . ?
C15 C14 C19 118.9(3) . . ?
C15 C14 C13 118.3(3) . . ?
C19 C14 C13 122.8(3) . . ?
C14 C15 C16 120.9(4) . . ?
C15 C16 C17 119.8(4) . . ?
C18 C17 C16 119.4(4) . . ?
C17 C18 C19 120.7(4) . . ?
C18 C19 C14 120.2(4) . . ?

loop_
_geom_bond_atom_site_label_1
_geom_bond_atom_site_label_2
_geom_bond_distance
_geom_bond_site_symmetry_2
_geom_bond_publ_flag
C1F C5F 1.422(5) . ?
C1F C2F 1.423(5) . ?
C1F Fe1 2.044(4) . ?
C2F C3F 1.422(5) . ?
C2F Fe1 2.046(4) . ?
C3F C4F 1.428(5) . ?
C3F Fe1 2.044(3) . ?
C4F C5F 1.421(5) . ?
C4F Fe1 2.048(3) . ?
C5F Fe1 2.039(3) . ?
Fe1 C5 2.022(3) . ?
Fe1 C1 2.035(4) . ?
Fe1 C4 2.042(3) . ?
Fe1 C2 2.048(4) . ?
Fe1 C3 2.055(3) . ?
C1 C2 1.426(5) . ?
C1 C5 1.443(5) . ?
C2 C3 1.415(6) . ?
C3 C4 1.421(5) . ?
C4 C5 1.432(5) . ?
C5 C6 1.481(5) . ?
C6 O1 1.246(5) . ?
C6 N1 1.346(5) . ?
N1 C7 1.461(5) . ?
C7 C8 1.525(5) . ?
C7 C12 1.534(5) . ?
C8 C9 1.524(6) . ?
C9 C10 1.522(8) . ?
C10 C11 1.527(6) . ?
C11 C12 1.533(5) . ?
C12 N2 1.463(4) . ?
N2 C13 1.333(5) . ?
C13 O2 1.241(4) . ?
C13 C14 1.498(5) . ?
C14 C15 1.390(6) . ?
C14 C19 1.395(5) . ?
C15 C16 1.391(6) . ?
C16 C17 1.395(7) . ?
C17 C18 1.382(7) . ?
C18 C19 1.391(6) . ?

loop_
_geom_hbond_atom_site_label_D
_geom_hbond_atom_site_label_H
_geom_hbond_atom_site_label_A
_geom_hbond_distance_DH
_geom_hbond_distance_HA
_geom_hbond_distance_DA
_geom_hbond_angle_DHA
_geom_hbond_site_symmetry_A
_geom_hbond_publ_flag
N1 H1N O2 0.88(6) 2.12(6) 2.973(4) 162(6) 2_646 yes
N2 H2N O1 0.78(6) 2.32(6) 2.898(4) 132(5) . yes

loop_
_geom_torsion_atom_site_label_1
_geom_torsion_atom_site_label_2
_geom_torsion_atom_site_label_3
_geom_torsion_atom_site_label_4
_geom_torsion
_geom_torsion_site_symmetry_1
_geom_torsion_site_symmetry_2
_geom_torsion_site_symmetry_3
_geom_torsion_site_symmetry_4
_geom_torsion_publ_flag
C5F C1F C2F C3F -0.1(4) . . . . ?
Fe1 C1F C2F C3F -59.2(3) . . . . ?
C5F C1F C2F Fe1 59.1(3) . . . . ?
C1F C2F C3F C4F -0.1(4) . . . . ?
Fe1 C2F C3F C4F -59.3(2) . . . . ?
C1F C2F C3F Fe1 59.2(3) . . . . ?
C2F C3F C4F C5F 0.3(4) . . . . ?
Fe1 C3F C4F C5F -59.0(3) . . . . ?
C2F C3F C4F Fe1 59.3(2) . . . . ?
C3F C4F C5F C1F -0.4(4) . . . . ?
Fe1 C4F C5F C1F -59.5(3) . . . . ?
C3F C4F C5F Fe1 59.1(2) . . . . ?
C2F C1F C5F C4F 0.3(4) . . . . ?
Fe1 C1F C5F C4F 59.6(3) . . . . ?
C2F C1F C5F Fe1 -59.3(3) . . . . ?
C5 C1 C2 C3 0.2(4) . . . . ?
Fe1 C1 C2 C3 -58.8(3) . . . . ?
C5 C1 C2 Fe1 59.0(2) . . . . ?
C1 C2 C3 C4 -0.4(4) . . . . ?
Fe1 C2 C3 C4 -58.6(3) . . . . ?
C1 C2 C3 Fe1 58.2(3) . . . . ?
C2 C3 C4 C5 0.5(4) . . . . ?
Fe1 C3 C4 C5 -58.3(2) . . . . ?
C2 C3 C4 Fe1 58.8(3) . . . . ?
C3 C4 C5 C1 -0.4(4) . . . . ?
Fe1 C4 C5 C1 -59.7(2) . . . . ?
C3 C4 C5 C6 172.7(3) . . . . ?
Fe1 C4 C5 C6 113.3(3) . . . . ?
C3 C4 C5 Fe1 59.3(3) . . . . ?
C2 C1 C5 C4 0.1(4) . . . . ?
Fe1 C1 C5 C4 60.0(2) . . . . ?
C2 C1 C5 C6 -172.3(4) . . . . ?
Fe1 C1 C5 C6 -112.4(4) . . . . ?
C2 C1 C5 Fe1 -59.9(3) . . . . ?
C4 C5 C6 O1 17.6(5) . . . . ?
C1 C5 C6 O1 -170.9(4) . . . . ?
Fe1 C5 C6 O1 102.0(3) . . . . ?
C4 C5 C6 N1 -161.1(3) . . . . ?
C1 C5 C6 N1 10.3(5) . . . . ?
Fe1 C5 C6 N1 -76.7(4) . . . . ?
O1 C6 N1 C7 0.4(6) . . . . ?
C5 C6 N1 C7 179.1(3) . . . . ?
C6 N1 C7 C8 149.2(3) . . . . ?
C6 N1 C7 C12 -87.4(4) . . . . ?
N1 C7 C8 C9 -180.0(4) . . . . ?
C12 C7 C8 C9 55.8(4) . . . . ?
C7 C8 C9 C10 -56.8(5) . . . . ?
C8 C9 C10 C11 56.7(4) . . . . ?
C9 C10 C11 C12 -56.4(4) . . . . ?
C10 C11 C12 N2 177.2(3) . . . . ?
C10 C11 C12 C7 55.7(4) . . . . ?
N1 C7 C12 N2 60.3(4) . . . . ?
C8 C7 C12 N2 -177.3(3) . . . . ?
N1 C7 C12 C11 -177.6(3) . . . . ?
C8 C7 C12 C11 -55.1(4) . . . . ?
C11 C12 N2 C13 77.2(4) . . . . ?
C7 C12 N2 C13 -160.5(3) . . . . ?
C12 N2 C13 O2 3.7(5) . . . . ?
C12 N2 C13 C14 -173.2(3) . . . . ?
O2 C13 C14 C15 -13.9(5) . . . . ?
N2 C13 C14 C15 163.0(3) . . . . ?
O2 C13 C14 C19 168.9(3) . . . . ?
N2 C13 C14 C19 -14.1(5) . . . . ?
C19 C14 C15 C16 1.7(6) . . . . ?
C13 C14 C15 C16 -175.5(3) . . . . ?
C14 C15 C16 C17 -0.7(6) . . . . ?
C15 C16 C17 C18 -0.4(7) . . . . ?
C16 C17 C18 C19 0.5(7) . . . . ?
C17 C18 C19 C14 0.6(7) . . . . ?
C15 C14 C19 C18 -1.7(6) . . . . ?
C13 C14 C19 C18 175.5(3) . . . . ?
